data_1574396
loop_
_publ_author_name
'Paramanik, Krishnendu'
'Bandopadhyay, Nilaj'
'Agrawalla, Suraj Kumar'
'Purohit, Chandra Shekhar'
'Biswas, Bhaskar'
'Das, Hari Sankar'

_publ_section_title
;
 Highly efficient phenalenyl--copper bifunctional photoredox catalyst for
 direct C--H bond arylation of arenes and heteroarenes
;
_journal_issue 11
_journal_name_full 'Catalysis Science &amp; Technology'
_journal_page_first 3325
_journal_page_last 3331
_journal_paper_doi 10.1039/D5CY00140D
_journal_volume 15
_journal_year 2025
_chemical_formula_moiety 'C29 H19 Cl Cu N2 O2, 5/3(H2 O)'
_chemical_formula_sum 'C29 H22.33333 Cl Cu N2 O3.66667'
_chemical_formula_weight 556.48
_space_group_crystal_system triclinic
_space_group_IT_number 2
_space_group_name_Hall '-P 1'
_space_group_name_H-M_alt 'P -1'
_atom_sites_solution_hydrogens mixed
_atom_sites_solution_primary dual
_audit_creation_date 2025-01-02
_audit_creation_method
;
Olex2 1.5
(compiled 2024.02.16 svn.r378c4104 for OlexSys, GUI svn.r6928)
;
_audit_update_record
;
2025-02-05 deposited with the CCDC.	2025-04-11 downloaded from the CCDC.
;
_cell_angle_alpha 84.990(2)
_cell_angle_beta 84.5840(10)
_cell_angle_gamma 82.3890(10)
_cell_formula_units_Z 6
_cell_length_a 11.9198(2)
_cell_length_b 13.4831(2)
_cell_length_c 22.5889(4)
_cell_measurement_reflns_used 25105
_cell_measurement_temperature 99.99(10)
_cell_measurement_theta_max 75.1170
_cell_measurement_theta_min 3.7360
_cell_volume 3572.03(10)
_computing_cell_refinement 'CrysAlisPro 1.171.43.90 (Rigaku OD, 2023)'
_computing_data_collection 'CrysAlisPro system (CCD 42.89a 64-bit (release 24-03-2023))'
_computing_data_reduction 'CrysAlisPro 1.171.43.90 (Rigaku OD, 2023)'
_computing_molecular_graphics 'Olex2 1.5 (Dolomanov et al., 2009)'
_computing_publication_material 'Olex2 1.5 (Dolomanov et al., 2009)'
_computing_structure_refinement 'SHELXL 2019/2 (Sheldrick, 2015)'
_computing_structure_solution 'SHELXD  (Sheldrick, 2008)'
_diffrn_ambient_environment N~2~
_diffrn_ambient_temperature 99.99(10)
_diffrn_detector 'Hybrid Pixel Array Detector'
_diffrn_detector_area_resol_mean 5.8140
_diffrn_detector_type 'Pilatus 200K'
_diffrn_measured_fraction_theta_full 0.995
_diffrn_measured_fraction_theta_max 0.970
_diffrn_measurement_details
;
List of Runs (angles in degrees, time in seconds):

  # Type    Start    End  Width  t~exp~   \w     \q     \k     \f   Frames
#--------------------------------------------------------------------------
  1  \w   -102.00 -21.00   0.50    0.70    --  -38.50 -70.00 -59.00  162
  2  \w    -14.00  67.00   0.50    0.70    --   49.06 -70.00 -59.00  162
  3  \w     31.00 112.00   0.50    0.70    --   49.06  70.00  71.00  162
  4  \w     39.00 120.00   0.50    2.80    --  102.00 -70.00 -59.00  162
  5  \w     84.00 165.00   0.50    2.80    --  102.00  70.00  71.00  162
  6  \w   -101.00 -27.00   0.50    0.70    --  -38.50 -57.00-180.00  148
  7  \w   -105.00 -35.00   0.50    0.70    --  -38.50 -37.00 -30.00  140
  8  \w    -42.00  28.00   0.50    0.70    --  -38.50  37.00  30.00  140
  9  \w    -56.00  25.00   0.50    0.70    --  -38.50  70.00  71.00  162
 10  \w    -50.00  24.00   0.50    0.70    --  -38.50  57.00 150.00  148
 11  \w    -17.00  52.00   0.50    0.70    --   49.06 -37.00-180.00  138
 12  \w     39.00 112.00   0.50    2.80    --  102.00-125.00 150.00  146
 13  \w    103.00 167.00   0.50    2.80    --  102.00  77.00-180.00  128
 14  \w     34.00 106.00   0.50    2.80    --  102.00 -94.00 150.00  144
 15  \w     38.00 107.00   0.50    2.80    --  102.00 -45.00 -30.00  138
 16  \w     39.00 115.00   0.50    2.80    --  102.00 -61.00   0.00  152
 17  \w     34.00 105.00   0.50    2.80    --  102.00 -30.00 120.00  142
 18  \w     39.00 112.00   0.50    2.80    --  102.00-125.00  30.00  146
 19  \w     34.00 106.00   0.50    2.80    --  102.00 -94.00 -90.00  144
 20  \w     94.00 171.00   0.50    2.80    --  102.00  15.00 -60.00  154
 21  \w    103.00 167.00   0.50    2.80    --  102.00  77.00 -60.00  128
 22  \w     39.00 112.00   0.50    2.80    --  102.00-125.00 -30.00  146
 23  \w     94.00 171.00   0.50    2.80    --  102.00  15.00-120.00  154
 24  \w     39.00 112.00   0.50    2.80    --  102.00-125.00 -60.00  146
 25  \w     38.00 105.00   0.50    2.80    --  102.00 -94.00-180.00  134
 26  \w     96.00 149.00   0.50    2.80    --  102.00  61.00 -30.00  106
 27  \w    101.00 164.00   0.50    2.80    --  102.00 125.00 -90.00  126
 28  \w     35.00 106.00   0.50    2.80    --  102.00 -15.00 120.00  142
 29  \w    108.00 149.00   0.50    2.80    --  102.00 125.00 150.00   82
 30  \w    103.00 129.00   0.50    2.80    --  102.00 125.00-120.00   52
 31  \w    137.00 165.00   0.50    2.80    --  102.00 125.00-120.00   56
 32  \w     78.00 104.00   0.50    2.80    --  102.00-125.00 120.00   52
 33  \w     39.00  88.00   0.50    2.80    --  102.00 -45.00-120.00   98
 34  \w     98.00 162.00   0.50    2.80    --  102.00 125.00   0.00  128
 35  \w     80.00 106.00   0.50    2.80    --  102.00 -94.00  30.00   52
 36  \w     76.00 111.00   0.50    2.80    --  102.00 -77.00 120.00   70
 37  \w     80.00 106.00   0.50    2.80    --  102.00 -94.00 -60.00   52
;
_diffrn_measurement_device 'four-circle diffractometer'
_diffrn_measurement_device_type 'SuperNova, Dual, Cu at home/near, Pilatus 200K'
_diffrn_measurement_method '\w scans'
_diffrn_orient_matrix_type 'CrysAlisPro convention (1999,Acta A55,543-557)'
_diffrn_orient_matrix_UB_11 -0.0714432000
_diffrn_orient_matrix_UB_12 0.0102378000
_diffrn_orient_matrix_UB_13 -0.0540966000
_diffrn_orient_matrix_UB_21 0.0250771000
_diffrn_orient_matrix_UB_22 -0.1140504000
_diffrn_orient_matrix_UB_23 -0.0054305000
_diffrn_orient_matrix_UB_31 -0.1067230000
_diffrn_orient_matrix_UB_32 -0.0158989000
_diffrn_orient_matrix_UB_33 0.0420032000
_diffrn_radiation_monochromator mirror
_diffrn_radiation_probe x-ray
_diffrn_radiation_type 'Cu K\a'
_diffrn_radiation_wavelength 1.54184
_diffrn_reflns_av_R_equivalents 0.0748
_diffrn_reflns_av_unetI/netI 0.0543
_diffrn_reflns_Laue_measured_fraction_full 0.995
_diffrn_reflns_Laue_measured_fraction_max 0.970
_diffrn_reflns_limit_h_max 13
_diffrn_reflns_limit_h_min -14
_diffrn_reflns_limit_k_max 16
_diffrn_reflns_limit_k_min -16
_diffrn_reflns_limit_l_max 28
_diffrn_reflns_limit_l_min -28
_diffrn_reflns_number 55333
_diffrn_reflns_point_group_measured_fraction_full 0.995
_diffrn_reflns_point_group_measured_fraction_max 0.970
_diffrn_reflns_theta_full 67.684
_diffrn_reflns_theta_max 75.630
_diffrn_reflns_theta_min 3.317
_diffrn_source 'micro-focus sealed X-ray tube'
_diffrn_source_type 'SuperNova (Cu) X-ray Source'
_exptl_absorpt_coefficient_mu 2.653
_exptl_absorpt_correction_T_max 1.00000
_exptl_absorpt_correction_T_min 0.57321
_exptl_absorpt_correction_type multi-scan
_exptl_absorpt_process_details
;
CrysAlisPro 1.171.43.90 (Rigaku Oxford Diffraction, 2023)
Empirical absorption correction using spherical harmonics,
implemented in SCALE3 ABSPACK scaling algorithm.
;
_exptl_crystal_colour 'clear light green'
_exptl_crystal_colour_lustre clear
_exptl_crystal_colour_modifier light
_exptl_crystal_colour_primary green
_exptl_crystal_density_diffrn 1.552
_exptl_crystal_description block
_exptl_crystal_F_000 1714
_exptl_crystal_preparation 'As per the reaction scheme'
_exptl_crystal_recrystallization_method 'Slow evaporation'
_exptl_crystal_size_max 0.24
_exptl_crystal_size_mid 0.22
_exptl_crystal_size_min 0.21
_refine_diff_density_max 0.580
_refine_diff_density_min -0.536
_refine_diff_density_rms 0.077
_refine_ls_extinction_method none
_refine_ls_goodness_of_fit_ref 1.041
_refine_ls_hydrogen_treatment constr
_refine_ls_matrix_type full
_refine_ls_number_parameters 1006
_refine_ls_number_reflns 14375
_refine_ls_number_restraints 0
_refine_ls_restrained_S_all 1.041
_refine_ls_R_factor_all 0.0633
_refine_ls_R_factor_gt 0.0517
_refine_ls_shift/su_max 0.003
_refine_ls_shift/su_mean 0.000
_refine_ls_structure_factor_coef Fsqd
_refine_ls_weighting_details 'w=1/[\s^2^(Fo^2^)+(0.0577P)^2^+2.0386P] where P=(Fo^2^+2Fc^2^)/3'
_refine_ls_weighting_scheme calc
_refine_ls_wR_factor_gt 0.1111
_refine_ls_wR_factor_ref 0.1176
_reflns_Friedel_coverage 0.000
_reflns_number_gt 11934
_reflns_number_total 14375
_reflns_threshold_expression 'I > 2\s(I)'
_cod_data_source_file d5cy00140d2.cif
_cod_data_source_block ska-k12-cu
_cod_depositor_comments
;

2025-06-02
Z value and formula fixed to values more according to usual
chemical conventions.                 miguel

 Adding full bibliography for 1574394--1574396.cif.
;
_cod_original_formula_moiety '3(C29 H19 Cl Cu N2 O2), 5[H2O]'
_cod_original_formula_sum 'C87 H67 Cl3 Cu3 N6 O11'
_cod_original_formula_units_Z 2
_cod_original_formula_weight 1669.43
_cod_database_code 1574396
_shelx_shelxl_version_number 2019/2
_chemical_oxdiff_formula 'C H N O Cu Cl'
_chemical_oxdiff_usercomment 'light green block'
_shelx_space_group_comment
;
The symmetry employed for this shelxl refinement is uniquely defined
by the following loop, which should always be used as a source of
symmetry information in preference to the above space-group names.
They are only intended as comments.
;
_shelx_estimated_absorpt_t_max 0.606
_shelx_estimated_absorpt_t_min 0.569
_reflns_odcompleteness_completeness 99.89
_reflns_odcompleteness_iscentric 1
_reflns_odcompleteness_theta 66.97
_olex2_refinement_description
;
1. Fixed Uiso
 At 1.2 times of:
  All C(H) groups
 At 1.5 times of:
  All O(H,H) groups
2.a Free rotating group:
 O7(H7A,H7B), O8(H8A,H8B), O9(H9A,H9B), O10(H10A,H10B), O11(H11A,H11B)
2.b Aromatic/amide H refined with riding coordinates:
 C2(H2), C3(H3), C5(H5), C7(H7), C9(H9), C10(H10), C15(H15), C16(H16),
 C17(H17), C18(H18), C19(H19), C20(H20), C21(H21), C22(H22), C23(H23), C26(H26),
  C27(H27), C28(H28), C29(H29), C31(H31), C32(H32), C34(H34), C36(H36),
 C38(H38), C39(H39), C44(H44), C45(H45), C46(H46), C47(H47), C48(H48), C49(H49),
  C50(H50), C51(H51), C52(H52), C55(H55), C56(H56), C57(H57), C58(H58),
 C60(H60), C61(H61), C63(H63), C65(H65), C67(H67), C68(H68), C73(H73), C74(H74),
  C75(H75), C76(H76), C77(H77), C78(H78), C79(H79), C80(H80), C81(H81),
 C84(H84), C85(H85), C86(H86), C87(H87)
;
_olex2_exptl_crystal_mounting_method 'Mounted on a nylon loop'
_olex2_submission_special_instructions 'No special instructions were received'
_oxdiff_exptl_absorpt_empirical_details
;
Empirical correction (ABSPACK) includes:
- Absorption correction using spherical harmonics
- Frame scaling
;
_oxdiff_exptl_absorpt_empirical_full_max 2.051
_oxdiff_exptl_absorpt_empirical_full_min 0.279

loop_
_space_group_symop_operation_xyz
'x, y, z'
'-x, -y, -z'

loop_
_atom_site_label
_atom_site_type_symbol
_atom_site_fract_x
_atom_site_fract_y
_atom_site_fract_z
_atom_site_U_iso_or_equiv
_atom_site_adp_type
_atom_site_occupancy
_atom_site_site_symmetry_order
_atom_site_calc_flag
_atom_site_refinement_flags_posn
_atom_site_refinement_flags_adp
_atom_site_refinement_flags_occupancy
_atom_site_disorder_assembly
_atom_site_disorder_group
Cu1 Cu 0.61611(3) 0.59269(2) 0.66626(2) 0.01733(8) Uani 1 1 d . . . . .
Cl1 Cl 0.50666(4) 0.71483(4) 0.59466(2) 0.02234(12) Uani 1 1 d . . . . .
O1 O 0.68655(13) 0.68971(12) 0.70462(7) 0.0213(3) Uani 1 1 d . . . . .
O2 O 0.75029(13) 0.56037(11) 0.61446(7) 0.0199(3) Uani 1 1 d . . . . .
N1 N 0.48560(15) 0.59465(14) 0.72837(8) 0.0198(4) Uani 1 1 d . . . . .
N2 N 0.56062(15) 0.46248(13) 0.65197(8) 0.0186(4) Uani 1 1 d . . . . .
C1 C 0.77068(18) 0.73329(16) 0.68139(9) 0.0179(4) Uani 1 1 d . . . . .
C2 C 0.79473(19) 0.81984(16) 0.70918(10) 0.0211(4) Uani 1 1 d . . . . .
H2 H 0.749644 0.839527 0.744163 0.025 Uiso 1 1 calc R U . . .
C3 C 0.87948(19) 0.87388(16) 0.68699(10) 0.0207(4) Uani 1 1 d . . . . .
H3 H 0.891506 0.930704 0.706525 0.025 Uiso 1 1 calc R U . . .
C4 C 0.95134(18) 0.84739(15) 0.63481(9) 0.0177(4) Uani 1 1 d . . . . .
C5 C 1.03608(18) 0.90534(16) 0.60989(10) 0.0200(4) Uani 1 1 d . . . . .
H5 H 1.045062 0.965048 0.627411 0.024 Uiso 1 1 calc R U . . .
C6 C 1.10748(18) 0.87708(16) 0.55989(10) 0.0195(4) Uani 1 1 d . . . . .
C7 C 1.09426(18) 0.78799(16) 0.53597(10) 0.0195(4) Uani 1 1 d . . . . .
H7 H 1.144703 0.766185 0.503214 0.023 Uiso 1 1 calc R U . . .
C8 C 1.00934(18) 0.72977(16) 0.55857(10) 0.0185(4) Uani 1 1 d . . . . .
C9 C 0.99499(19) 0.64109(16) 0.53168(10) 0.0214(4) Uani 1 1 d . . . . .
H9 H 1.045038 0.620728 0.498460 0.026 Uiso 1 1 calc R U . . .
C10 C 0.91121(19) 0.58527(16) 0.55264(10) 0.0213(4) Uani 1 1 d . . . . .
H10 H 0.905610 0.525142 0.534710 0.026 Uiso 1 1 calc R U . . .
C11 C 0.83035(17) 0.61479(15) 0.60148(10) 0.0175(4) Uani 1 1 d . . . . .
C12 C 0.84368(17) 0.70235(15) 0.63032(9) 0.0174(4) Uani 1 1 d . . . . .
C13 C 0.93442(18) 0.75935(15) 0.60835(9) 0.0176(4) Uani 1 1 d . . . . .
C14 C 1.19358(19) 0.93849(16) 0.52953(10) 0.0203(4) Uani 1 1 d . . . . .
C15 C 1.1654(2) 1.04034(18) 0.51403(11) 0.0259(5) Uani 1 1 d . . . . .
H15 H 1.092307 1.072863 0.526372 0.031 Uiso 1 1 calc R U . . .
C16 C 1.2439(2) 1.09469(19) 0.48048(12) 0.0309(5) Uani 1 1 d . . . . .
H16 H 1.224031 1.164205 0.470155 0.037 Uiso 1 1 calc R U . . .
C17 C 1.3508(2) 1.0485(2) 0.46198(11) 0.0335(6) Uani 1 1 d . . . . .
H17 H 1.403433 1.085721 0.438470 0.040 Uiso 1 1 calc R U . . .
C18 C 1.3803(2) 0.9472(2) 0.47808(11) 0.0307(5) Uani 1 1 d . . . . .
H18 H 1.453771 0.915208 0.466080 0.037 Uiso 1 1 calc R U . . .
C19 C 1.30270(19) 0.89291(18) 0.51157(11) 0.0245(5) Uani 1 1 d . . . . .
H19 H 1.323648 0.823775 0.522553 0.029 Uiso 1 1 calc R U . . .
C20 C 0.45333(19) 0.66802(17) 0.76472(10) 0.0211(4) Uani 1 1 d . . . . .
H20 H 0.494325 0.724349 0.761323 0.025 Uiso 1 1 calc R U . . .
C21 C 0.36173(19) 0.66458(18) 0.80734(10) 0.0233(5) Uani 1 1 d . . . . .
H21 H 0.340149 0.717512 0.832836 0.028 Uiso 1 1 calc R U . . .
C22 C 0.30241(19) 0.58189(18) 0.81179(10) 0.0237(5) Uani 1 1 d . . . . .
H22 H 0.240691 0.576792 0.841273 0.028 Uiso 1 1 calc R U . . .
C23 C 0.33372(19) 0.50648(17) 0.77288(10) 0.0228(5) Uani 1 1 d . . . . .
H23 H 0.292626 0.450385 0.774682 0.027 Uiso 1 1 calc R U . . .
C24 C 0.42661(18) 0.51503(16) 0.73124(9) 0.0187(4) Uani 1 1 d . . . . .
C25 C 0.46848(18) 0.44063(16) 0.68741(10) 0.0195(4) Uani 1 1 d . . . . .
C26 C 0.41995(19) 0.35350(17) 0.68271(10) 0.0219(4) Uani 1 1 d . . . . .
H26 H 0.354431 0.339444 0.707735 0.026 Uiso 1 1 calc R U . . .
C27 C 0.4686(2) 0.28764(17) 0.64102(11) 0.0245(5) Uani 1 1 d . . . . .
H27 H 0.436951 0.227673 0.637168 0.029 Uiso 1 1 calc R U . . .
C28 C 0.5643(2) 0.31041(17) 0.60485(11) 0.0240(5) Uani 1 1 d . . . . .
H28 H 0.599402 0.266100 0.576158 0.029 Uiso 1 1 calc R U . . .
C29 C 0.60728(19) 0.39877(16) 0.61148(10) 0.0211(4) Uani 1 1 d . . . . .
H29 H 0.672058 0.414893 0.586502 0.025 Uiso 1 1 calc R U . . .
Cu2 Cu 0.70281(3) 0.43089(2) 1.00260(2) 0.01711(8) Uani 1 1 d . . . . .
Cl2 Cl 0.82141(4) 0.28873(4) 1.06045(2) 0.02316(12) Uani 1 1 d . . . . .
O3 O 0.56640(12) 0.44279(11) 1.05514(7) 0.0190(3) Uani 1 1 d . . . . .
O4 O 0.64611(13) 0.33903(12) 0.95546(7) 0.0211(3) Uani 1 1 d . . . . .
N3 N 0.75010(15) 0.55585(13) 1.03022(8) 0.0185(4) Uani 1 1 d . . . . .
N4 N 0.83134(15) 0.45103(14) 0.94182(8) 0.0188(4) Uani 1 1 d . . . . .
C30 C 0.49230(18) 0.38116(16) 1.06166(9) 0.0178(4) Uani 1 1 d . . . . .
C31 C 0.40418(18) 0.39605(16) 1.10952(10) 0.0204(4) Uani 1 1 d . . . . .
H31 H 0.400742 0.453081 1.131827 0.024 Uiso 1 1 calc R U . . .
C32 C 0.32619(18) 0.33156(17) 1.12374(10) 0.0208(4) Uani 1 1 d . . . . .
H32 H 0.270781 0.343228 1.156292 0.025 Uiso 1 1 calc R U . . .
C33 C 0.32604(18) 0.24590(16) 1.09037(9) 0.0184(4) Uani 1 1 d . . . . .
C34 C 0.24991(18) 0.17572(17) 1.10661(10) 0.0207(4) Uani 1 1 d . . . . .
H34 H 0.195615 0.186316 1.139755 0.025 Uiso 1 1 calc R U . . .
C35 C 0.25162(19) 0.09029(17) 1.07530(10) 0.0219(4) Uani 1 1 d . . . . .
C36 C 0.32775(19) 0.07956(16) 1.02489(10) 0.0216(4) Uani 1 1 d . . . . .
H36 H 0.327236 0.023869 1.001935 0.026 Uiso 1 1 calc R U . . .
C37 C 0.40493(18) 0.14822(16) 1.00699(10) 0.0196(4) Uani 1 1 d . . . . .
C38 C 0.48582(19) 0.13341(17) 0.95670(10) 0.0213(4) Uani 1 1 d . . . . .
H38 H 0.484045 0.078269 0.933481 0.026 Uiso 1 1 calc R U . . .
C39 C 0.56511(19) 0.19670(17) 0.94153(10) 0.0209(4) Uani 1 1 d . . . . .
H39 H 0.618440 0.184228 0.908205 0.025 Uiso 1 1 calc R U . . .
C40 C 0.57060(18) 0.28252(16) 0.97468(9) 0.0185(4) Uani 1 1 d . . . . .
C41 C 0.49083(17) 0.29948(15) 1.02550(9) 0.0173(4) Uani 1 1 d . . . . .
C42 C 0.40749(18) 0.23189(16) 1.04082(10) 0.0183(4) Uani 1 1 d . . . . .
C43 C 0.17808(19) 0.01134(17) 1.09658(10) 0.0233(5) Uani 1 1 d . . . . .
C44 C 0.1541(2) -0.01203(18) 1.15770(11) 0.0276(5) Uani 1 1 d . . . . .
H44 H 0.185063 0.023183 1.185623 0.033 Uiso 1 1 calc R U . . .
C45 C 0.0857(2) -0.08582(19) 1.17828(12) 0.0305(5) Uani 1 1 d . . . . .
H45 H 0.068767 -0.099776 1.219878 0.037 Uiso 1 1 calc R U . . .
C46 C 0.0423(2) -0.13895(19) 1.13764(13) 0.0326(6) Uani 1 1 d . . . . .
H46 H -0.005393 -0.188825 1.151357 0.039 Uiso 1 1 calc R U . . .
C47 C 0.0684(2) -0.1193(2) 1.07736(13) 0.0393(6) Uani 1 1 d . . . . .
H47 H 0.040601 -0.157289 1.049697 0.047 Uiso 1 1 calc R U . . .
C48 C 0.1352(2) -0.0440(2) 1.05667(12) 0.0317(5) Uani 1 1 d . . . . .
H48 H 0.151590 -0.030386 1.014999 0.038 Uiso 1 1 calc R U . . .
C49 C 0.69990(19) 0.60544(16) 1.07654(10) 0.0205(4) Uani 1 1 d . . . . .
H49 H 0.635582 0.581607 1.098493 0.025 Uiso 1 1 calc R U . . .
C50 C 0.7386(2) 0.68992(17) 1.09336(10) 0.0239(5) Uani 1 1 d . . . . .
H50 H 0.702403 0.723209 1.126742 0.029 Uiso 1 1 calc R U . . .
C51 C 0.8316(2) 0.72536(18) 1.06044(11) 0.0258(5) Uani 1 1 d . . . . .
H51 H 0.859317 0.783827 1.070930 0.031 Uiso 1 1 calc R U . . .
C52 C 0.88392(19) 0.67495(17) 1.01220(10) 0.0231(5) Uani 1 1 d . . . . .
H52 H 0.947673 0.698030 0.989290 0.028 Uiso 1 1 calc R U . . .
C53 C 0.84060(18) 0.58970(16) 0.99821(10) 0.0187(4) Uani 1 1 d . . . . .
C54 C 0.88738(18) 0.52968(16) 0.94774(10) 0.0195(4) Uani 1 1 d . . . . .
C55 C 0.98043(19) 0.55052(18) 0.90898(10) 0.0228(4) Uani 1 1 d . . . . .
H55 H 1.019580 0.605828 0.913873 0.027 Uiso 1 1 calc R U . . .
C56 C 1.01475(19) 0.48867(19) 0.86302(10) 0.0255(5) Uani 1 1 d . . . . .
H56 H 1.078234 0.501113 0.835967 0.031 Uiso 1 1 calc R U . . .
C57 C 0.95641(19) 0.40902(18) 0.85672(10) 0.0241(5) Uani 1 1 d . . . . .
H57 H 0.978328 0.366666 0.825052 0.029 Uiso 1 1 calc R U . . .
C58 C 0.86540(18) 0.39187(17) 0.89731(10) 0.0211(4) Uani 1 1 d . . . . .
H58 H 0.825848 0.336359 0.893456 0.025 Uiso 1 1 calc R U . . .
Cu3 Cu 1.04035(3) 0.41144(2) 0.66545(2) 0.01906(9) Uani 1 1 d . . . . .
Cl3 Cl 1.14430(4) 0.30384(4) 0.74739(2) 0.02099(11) Uani 1 1 d . . . . .
O5 O 0.97854(13) 0.30719(12) 0.63000(7) 0.0226(3) Uani 1 1 d . . . . .
O6 O 0.90071(13) 0.44585(11) 0.71327(7) 0.0207(3) Uani 1 1 d . . . . .
N5 N 1.17514(16) 0.40754(15) 0.60485(9) 0.0232(4) Uani 1 1 d . . . . .
N6 N 1.09154(16) 0.54279(14) 0.67817(8) 0.0211(4) Uani 1 1 d . . . . .
C59 C 0.89426(18) 0.26281(17) 0.65301(10) 0.0200(4) Uani 1 1 d . . . . .
C60 C 0.87639(19) 0.17278(17) 0.62692(10) 0.0220(4) Uani 1 1 d . . . . .
H60 H 0.925976 0.150568 0.593959 0.026 Uiso 1 1 calc R U . . .
C61 C 0.79088(19) 0.11904(17) 0.64813(10) 0.0221(4) Uani 1 1 d . . . . .
H61 H 0.781858 0.060215 0.629700 0.027 Uiso 1 1 calc R U . . .
C62 C 0.71349(18) 0.14925(16) 0.69796(10) 0.0190(4) Uani 1 1 d . . . . .
C63 C 0.62832(19) 0.09111(16) 0.72196(10) 0.0207(4) Uani 1 1 d . . . . .
H63 H 0.622916 0.029429 0.705712 0.025 Uiso 1 1 calc R U . . .
C64 C 0.55141(18) 0.12224(16) 0.76927(10) 0.0205(4) Uani 1 1 d . . . . .
C65 C 0.55833(18) 0.21506(16) 0.79056(9) 0.0191(4) Uani 1 1 d . . . . .
H65 H 0.503345 0.239182 0.820896 0.023 Uiso 1 1 calc R U . . .
C66 C 0.64363(18) 0.27375(16) 0.76868(10) 0.0188(4) Uani 1 1 d . . . . .
C67 C 0.65029(18) 0.36749(17) 0.79199(10) 0.0202(4) Uani 1 1 d . . . . .
H67 H 0.595597 0.390685 0.822699 0.024 Uiso 1 1 calc R U . . .
C68 C 0.73365(18) 0.42418(16) 0.77097(10) 0.0205(4) Uani 1 1 d . . . . .
H68 H 0.733778 0.487835 0.785967 0.025 Uiso 1 1 calc R U . . .
C69 C 0.82177(18) 0.39030(16) 0.72658(10) 0.0191(4) Uani 1 1 d . . . . .
C70 C 0.81575(18) 0.29782(16) 0.70104(9) 0.0183(4) Uani 1 1 d . . . . .
C71 C 0.72515(18) 0.24002(16) 0.72254(10) 0.0186(4) Uani 1 1 d . . . . .
C72 C 0.46652(19) 0.05909(16) 0.79989(10) 0.0212(4) Uani 1 1 d . . . . .
C73 C 0.3531(2) 0.09911(18) 0.81155(11) 0.0264(5) Uani 1 1 d . . . . .
H73 H 0.327131 0.164685 0.795432 0.032 Uiso 1 1 calc R U . . .
C74 C 0.2780(2) 0.0433(2) 0.84664(13) 0.0330(6) Uani 1 1 d . . . . .
H74 H 0.201237 0.071342 0.854666 0.040 Uiso 1 1 calc R U . . .
C75 C 0.3144(2) -0.0528(2) 0.86997(12) 0.0328(6) Uani 1 1 d . . . . .
H75 H 0.263437 -0.090121 0.894698 0.039 Uiso 1 1 calc R U . . .
C76 C 0.4260(2) -0.09391(18) 0.85687(11) 0.0287(5) Uani 1 1 d . . . . .
H76 H 0.450719 -0.160613 0.871613 0.034 Uiso 1 1 calc R U . . .
C77 C 0.5018(2) -0.03870(17) 0.82252(10) 0.0241(5) Uani 1 1 d . . . . .
H77 H 0.578236 -0.067477 0.814277 0.029 Uiso 1 1 calc R U . . .
C78 C 1.21325(19) 0.33193(19) 0.57080(10) 0.0247(5) Uani 1 1 d . . . . .
H78 H 1.176539 0.273010 0.575574 0.030 Uiso 1 1 calc R U . . .
C79 C 1.3054(2) 0.3374(2) 0.52852(11) 0.0274(5) Uani 1 1 d . . . . .
H79 H 1.332386 0.282656 0.505069 0.033 Uiso 1 1 calc R U . . .
C80 C 1.35716(19) 0.4244(2) 0.52128(11) 0.0274(5) Uani 1 1 d . . . . .
H80 H 1.418268 0.430791 0.491579 0.033 Uiso 1 1 calc R U . . .
C81 C 1.3195(2) 0.50173(19) 0.55743(11) 0.0271(5) Uani 1 1 d . . . . .
H81 H 1.355260 0.561182 0.553508 0.033 Uiso 1 1 calc R U . . .
C82 C 1.22848(18) 0.49078(18) 0.59959(10) 0.0223(4) Uani 1 1 d . . . . .
C83 C 1.18376(19) 0.56525(17) 0.64274(10) 0.0232(5) Uani 1 1 d . . . . .
C84 C 1.2321(2) 0.65198(18) 0.64802(11) 0.0266(5) Uani 1 1 d . . . . .
H84 H 1.296358 0.667424 0.622384 0.032 Uiso 1 1 calc R U . . .
C85 C 1.1852(2) 0.71541(18) 0.69116(12) 0.0286(5) Uani 1 1 d . . . . .
H85 H 1.217306 0.774862 0.695761 0.034 Uiso 1 1 calc R U . . .
C86 C 1.0903(2) 0.69125(18) 0.72792(11) 0.0270(5) Uani 1 1 d . . . . .
H86 H 1.056931 0.733670 0.757968 0.032 Uiso 1 1 calc R U . . .
C87 C 1.0458(2) 0.60440(17) 0.71969(11) 0.0242(5) Uani 1 1 d . . . . .
H87 H 0.980776 0.587946 0.744303 0.029 Uiso 1 1 calc R U . . .
O7 O 1.36229(17) 0.07686(14) 0.61377(9) 0.0351(4) Uani 1 1 d G . . . .
H7A H 1.391101 0.020648 0.631513 0.053 Uiso 1 1 d G U . . .
H7B H 1.340362 0.059709 0.580902 0.053 Uiso 1 1 d G U . . .
O8 O 1.14743(18) 0.10305(15) 0.67842(10) 0.0417(5) Uani 1 1 d G . . . .
H8A H 1.213454 0.101390 0.658251 0.063 Uiso 1 1 d G U . . .
H8B H 1.140500 0.157880 0.696810 0.063 Uiso 1 1 d G U . . .
O9 O 1.4493(2) -0.09593(17) 0.67824(11) 0.0553(6) Uani 1 1 d G . . . .
H9A H 1.381815 -0.108462 0.692529 0.083 Uiso 1 1 d G U . . .
H9B H 1.474790 -0.145611 0.656533 0.083 Uiso 1 1 d G U . . .
O10 O 1.2261(3) -0.08006(17) 0.73526(10) 0.0598(7) Uani 1 1 d G . . . .
H10A H 1.204414 -0.021353 0.717985 0.090 Uiso 1 1 d G U . . .
H10B H 1.173650 -0.088583 0.764124 0.090 Uiso 1 1 d G U . . .
O11 O 1.0716(2) -0.15333(18) 0.83494(10) 0.0534(6) Uani 1 1 d G . . . .
H11A H 1.027946 -0.103375 0.850194 0.080 Uiso 1 1 d G U . . .
H11B H 1.092601 -0.192473 0.865724 0.080 Uiso 1 1 d G U . . .

loop_
_atom_site_aniso_label
_atom_site_aniso_U_11
_atom_site_aniso_U_22
_atom_site_aniso_U_33
_atom_site_aniso_U_23
_atom_site_aniso_U_13
_atom_site_aniso_U_12
Cu1 0.01740(16) 0.01750(16) 0.01796(16) -0.00075(12) 0.00133(12) -0.00771(12)
Cl1 0.0205(2) 0.0224(3) 0.0227(3) 0.00348(19) 0.0020(2) -0.00336(19)
O1 0.0212(7) 0.0243(8) 0.0195(8) -0.0025(6) 0.0033(6) -0.0097(6)
O2 0.0202(7) 0.0172(7) 0.0232(8) -0.0028(6) 0.0014(6) -0.0079(6)
N1 0.0189(9) 0.0233(9) 0.0182(9) 0.0022(7) -0.0021(7) -0.0081(7)
N2 0.0187(8) 0.0177(9) 0.0199(9) 0.0019(7) -0.0027(7) -0.0062(7)
C1 0.0184(10) 0.0187(10) 0.0173(10) -0.0005(8) -0.0014(8) -0.0054(8)
C2 0.0223(10) 0.0217(11) 0.0202(10) -0.0048(8) 0.0008(9) -0.0054(8)
C3 0.0242(11) 0.0185(10) 0.0204(10) -0.0030(8) -0.0009(9) -0.0061(8)
C4 0.0192(10) 0.0161(10) 0.0180(10) 0.0009(8) -0.0020(8) -0.0037(8)
C5 0.0211(10) 0.0177(10) 0.0217(11) -0.0006(8) -0.0021(9) -0.0051(8)
C6 0.0184(10) 0.0186(10) 0.0217(11) 0.0028(8) -0.0029(8) -0.0043(8)
C7 0.0188(10) 0.0209(10) 0.0182(10) 0.0007(8) 0.0011(8) -0.0033(8)
C8 0.0174(10) 0.0173(10) 0.0203(10) 0.0007(8) -0.0019(8) -0.0022(8)
C9 0.0217(10) 0.0209(11) 0.0214(11) -0.0045(8) 0.0029(9) -0.0033(8)
C10 0.0205(10) 0.0186(10) 0.0255(11) -0.0062(8) 0.0018(9) -0.0048(8)
C11 0.0160(9) 0.0161(10) 0.0205(10) -0.0012(8) -0.0026(8) -0.0021(8)
C12 0.0167(9) 0.0164(10) 0.0193(10) -0.0011(8) -0.0004(8) -0.0033(8)
C13 0.0176(10) 0.0172(10) 0.0182(10) 0.0003(8) -0.0019(8) -0.0038(8)
C14 0.0226(10) 0.0213(11) 0.0185(10) 0.0002(8) -0.0026(8) -0.0083(8)
C15 0.0226(11) 0.0241(11) 0.0319(12) 0.0049(9) -0.0067(10) -0.0072(9)
C16 0.0338(13) 0.0274(12) 0.0345(13) 0.0117(10) -0.0136(11) -0.0163(10)
C17 0.0349(14) 0.0429(15) 0.0262(12) 0.0053(11) -0.0017(10) -0.0237(12)
C18 0.0228(11) 0.0406(14) 0.0312(13) -0.0083(11) 0.0039(10) -0.0139(10)
C19 0.0233(11) 0.0248(11) 0.0269(12) -0.0032(9) -0.0011(9) -0.0082(9)
C20 0.0213(10) 0.0232(11) 0.0197(11) -0.0025(8) 0.0010(9) -0.0073(8)
C21 0.0218(11) 0.0297(12) 0.0193(11) -0.0020(9) -0.0004(9) -0.0080(9)
C22 0.0204(10) 0.0307(12) 0.0199(11) 0.0031(9) 0.0010(9) -0.0081(9)
C23 0.0212(10) 0.0256(11) 0.0224(11) 0.0044(9) -0.0027(9) -0.0091(9)
C24 0.0180(10) 0.0210(10) 0.0179(10) 0.0049(8) -0.0050(8) -0.0070(8)
C25 0.0194(10) 0.0194(10) 0.0203(10) 0.0040(8) -0.0051(8) -0.0055(8)
C26 0.0212(10) 0.0224(11) 0.0233(11) 0.0063(8) -0.0059(9) -0.0090(9)
C27 0.0279(11) 0.0190(10) 0.0292(12) 0.0034(9) -0.0112(10) -0.0097(9)
C28 0.0258(11) 0.0197(11) 0.0278(12) -0.0020(9) -0.0080(9) -0.0038(9)
C29 0.0226(10) 0.0201(10) 0.0217(11) -0.0002(8) -0.0044(9) -0.0055(8)
Cu2 0.01639(15) 0.01861(16) 0.01692(16) -0.00179(11) 0.00270(12) -0.00703(12)
Cl2 0.0216(2) 0.0220(3) 0.0254(3) 0.00375(19) -0.0006(2) -0.00562(19)
O3 0.0176(7) 0.0197(7) 0.0205(7) -0.0023(6) 0.0018(6) -0.0077(6)
O4 0.0202(7) 0.0250(8) 0.0193(7) -0.0039(6) 0.0020(6) -0.0087(6)
N3 0.0179(8) 0.0186(9) 0.0189(9) 0.0005(7) -0.0010(7) -0.0034(7)
N4 0.0180(8) 0.0217(9) 0.0170(9) 0.0008(7) -0.0009(7) -0.0051(7)
C30 0.0171(10) 0.0173(10) 0.0193(10) 0.0007(8) -0.0035(8) -0.0036(8)
C31 0.0200(10) 0.0209(10) 0.0206(10) -0.0042(8) 0.0025(8) -0.0048(8)
C32 0.0179(10) 0.0230(11) 0.0216(11) -0.0017(8) 0.0014(8) -0.0044(8)
C33 0.0169(10) 0.0192(10) 0.0193(10) 0.0010(8) -0.0009(8) -0.0046(8)
C34 0.0187(10) 0.0228(11) 0.0207(10) 0.0019(8) 0.0000(8) -0.0064(8)
C35 0.0213(10) 0.0207(11) 0.0247(11) 0.0010(8) -0.0035(9) -0.0073(8)
C36 0.0219(10) 0.0193(10) 0.0248(11) -0.0021(8) -0.0039(9) -0.0053(8)
C37 0.0194(10) 0.0189(10) 0.0216(11) -0.0004(8) -0.0047(8) -0.0041(8)
C38 0.0238(11) 0.0205(10) 0.0205(11) -0.0034(8) -0.0028(9) -0.0043(8)
C39 0.0202(10) 0.0251(11) 0.0172(10) -0.0026(8) 0.0009(8) -0.0038(8)
C40 0.0164(10) 0.0205(10) 0.0190(10) 0.0006(8) -0.0030(8) -0.0039(8)
C41 0.0167(9) 0.0181(10) 0.0175(10) 0.0001(8) -0.0017(8) -0.0041(8)
C42 0.0178(10) 0.0170(10) 0.0205(10) 0.0011(8) -0.0030(8) -0.0043(8)
C43 0.0217(10) 0.0223(11) 0.0267(12) -0.0010(9) 0.0006(9) -0.0080(9)
C44 0.0296(12) 0.0264(12) 0.0284(12) 0.0018(9) -0.0035(10) -0.0116(10)
C45 0.0287(12) 0.0281(12) 0.0342(13) 0.0076(10) -0.0002(10) -0.0095(10)
C46 0.0285(12) 0.0253(12) 0.0444(15) 0.0024(11) 0.0035(11) -0.0128(10)
C47 0.0378(14) 0.0384(15) 0.0462(16) -0.0093(12) 0.0015(13) -0.0208(12)
C48 0.0314(13) 0.0340(13) 0.0324(13) -0.0048(10) 0.0014(11) -0.0149(11)
C49 0.0197(10) 0.0215(11) 0.0207(11) -0.0007(8) -0.0001(8) -0.0055(8)
C50 0.0243(11) 0.0233(11) 0.0251(11) -0.0037(9) -0.0023(9) -0.0050(9)
C51 0.0247(11) 0.0236(11) 0.0312(12) -0.0029(9) -0.0046(10) -0.0083(9)
C52 0.0201(10) 0.0236(11) 0.0265(12) 0.0030(9) -0.0032(9) -0.0083(9)
C53 0.0178(10) 0.0188(10) 0.0194(10) 0.0035(8) -0.0016(8) -0.0046(8)
C54 0.0186(10) 0.0212(10) 0.0185(10) 0.0041(8) -0.0036(8) -0.0048(8)
C55 0.0199(10) 0.0265(11) 0.0220(11) 0.0049(9) -0.0019(9) -0.0070(9)
C56 0.0184(10) 0.0357(13) 0.0211(11) 0.0045(9) 0.0017(9) -0.0052(9)
C57 0.0210(10) 0.0316(12) 0.0191(11) -0.0021(9) -0.0003(9) -0.0017(9)
C58 0.0197(10) 0.0247(11) 0.0190(10) -0.0015(8) -0.0009(8) -0.0038(8)
Cu3 0.01647(16) 0.02199(17) 0.01868(17) 0.00126(12) 0.00157(12) -0.00628(12)
Cl3 0.0203(2) 0.0226(2) 0.0190(2) 0.00113(18) 0.00155(19) -0.00256(19)
O5 0.0199(7) 0.0279(8) 0.0204(8) -0.0014(6) 0.0026(6) -0.0072(6)
O6 0.0174(7) 0.0216(8) 0.0236(8) -0.0008(6) 0.0006(6) -0.0063(6)
N5 0.0191(9) 0.0291(10) 0.0212(9) 0.0052(7) -0.0027(7) -0.0070(8)
N6 0.0182(9) 0.0221(9) 0.0227(9) 0.0047(7) -0.0029(7) -0.0045(7)
C59 0.0181(10) 0.0238(11) 0.0179(10) 0.0020(8) -0.0034(8) -0.0031(8)
C60 0.0224(11) 0.0252(11) 0.0176(10) -0.0023(8) 0.0008(9) -0.0017(9)
C61 0.0259(11) 0.0198(10) 0.0208(11) -0.0017(8) -0.0011(9) -0.0040(9)
C62 0.0211(10) 0.0176(10) 0.0184(10) 0.0013(8) -0.0028(8) -0.0033(8)
C63 0.0244(11) 0.0167(10) 0.0211(11) 0.0004(8) -0.0029(9) -0.0032(8)
C64 0.0192(10) 0.0203(10) 0.0219(11) 0.0037(8) -0.0046(8) -0.0039(8)
C65 0.0189(10) 0.0211(10) 0.0171(10) 0.0003(8) -0.0009(8) -0.0033(8)
C66 0.0180(10) 0.0202(10) 0.0180(10) 0.0025(8) -0.0023(8) -0.0034(8)
C67 0.0171(10) 0.0240(11) 0.0194(10) -0.0031(8) -0.0001(8) -0.0027(8)
C68 0.0189(10) 0.0202(10) 0.0232(11) -0.0035(8) -0.0015(9) -0.0045(8)
C69 0.0167(10) 0.0219(10) 0.0188(10) 0.0024(8) -0.0030(8) -0.0043(8)
C70 0.0172(10) 0.0201(10) 0.0175(10) 0.0012(8) -0.0022(8) -0.0039(8)
C71 0.0188(10) 0.0180(10) 0.0188(10) 0.0024(8) -0.0021(8) -0.0036(8)
C72 0.0244(11) 0.0202(10) 0.0203(10) -0.0021(8) -0.0032(9) -0.0070(9)
C73 0.0254(11) 0.0219(11) 0.0335(13) -0.0041(9) -0.0030(10) -0.0069(9)
C74 0.0248(12) 0.0325(13) 0.0431(15) -0.0092(11) 0.0040(11) -0.0096(10)
C75 0.0361(14) 0.0347(14) 0.0308(13) 0.0011(10) 0.0003(11) -0.0203(11)
C76 0.0343(13) 0.0234(12) 0.0302(12) 0.0059(9) -0.0074(10) -0.0119(10)
C77 0.0253(11) 0.0235(11) 0.0239(11) 0.0027(9) -0.0049(9) -0.0058(9)
C78 0.0216(11) 0.0318(12) 0.0207(11) 0.0001(9) -0.0007(9) -0.0054(9)
C79 0.0213(11) 0.0391(14) 0.0214(11) 0.0002(10) -0.0002(9) -0.0059(10)
C80 0.0189(11) 0.0411(14) 0.0206(11) 0.0061(10) 0.0005(9) -0.0050(10)
C81 0.0211(11) 0.0319(13) 0.0277(12) 0.0098(10) -0.0020(9) -0.0088(9)
C82 0.0178(10) 0.0280(11) 0.0208(11) 0.0064(9) -0.0044(9) -0.0046(9)
C83 0.0204(10) 0.0248(11) 0.0238(11) 0.0091(9) -0.0048(9) -0.0056(9)
C84 0.0226(11) 0.0271(12) 0.0300(12) 0.0094(9) -0.0063(10) -0.0077(9)
C85 0.0271(12) 0.0226(11) 0.0377(14) 0.0079(10) -0.0124(10) -0.0085(9)
C86 0.0248(11) 0.0233(11) 0.0332(13) 0.0006(9) -0.0081(10) -0.0016(9)
C87 0.0237(11) 0.0227(11) 0.0265(12) 0.0054(9) -0.0068(9) -0.0047(9)
O7 0.0404(10) 0.0331(10) 0.0340(10) -0.0052(8) -0.0051(8) -0.0096(8)
O8 0.0437(11) 0.0350(10) 0.0473(12) -0.0103(9) -0.0018(9) -0.0051(9)
O9 0.0765(17) 0.0363(12) 0.0516(14) -0.0103(10) -0.0095(12) 0.0063(11)
O10 0.108(2) 0.0357(12) 0.0367(12) -0.0059(9) 0.0006(13) -0.0172(13)
O11 0.0639(15) 0.0480(13) 0.0469(13) -0.0030(10) -0.0121(11) 0.0028(11)

loop_
_atom_type_symbol
_atom_type_description
_atom_type_scat_dispersion_real
_atom_type_scat_dispersion_imag
_atom_type_scat_source
C C 0.0181 0.0091 'International Tables Vol C Tables 4.2.6.8 and 6.1.1.4'
H H 0.0000 0.0000 'International Tables Vol C Tables 4.2.6.8 and 6.1.1.4'
Cl Cl 0.3639 0.7018 'International Tables Vol C Tables 4.2.6.8 and 6.1.1.4'
Cu Cu -1.9646 0.5888 'International Tables Vol C Tables 4.2.6.8 and 6.1.1.4'
N N 0.0311 0.0180 'International Tables Vol C Tables 4.2.6.8 and 6.1.1.4'
O O 0.0492 0.0322 'International Tables Vol C Tables 4.2.6.8 and 6.1.1.4'

loop_
_geom_angle_atom_site_label_1
_geom_angle_atom_site_label_2
_geom_angle_atom_site_label_3
_geom_angle
_geom_angle_site_symmetry_1
_geom_angle_site_symmetry_3
_geom_angle_publ_flag
O1 Cu1 Cl1 97.94(5) . . ?
O1 Cu1 N1 92.60(7) . . ?
O1 Cu1 N2 159.92(7) . . ?
O2 Cu1 Cl1 98.25(5) . . ?
O2 Cu1 O1 92.17(6) . . ?
O2 Cu1 N1 166.91(7) . . ?
O2 Cu1 N2 90.49(7) . . ?
N1 Cu1 Cl1 93.15(6) . . ?
N1 Cu1 N2 80.94(7) . . ?
N2 Cu1 Cl1 101.36(5) . . ?
C1 O1 Cu1 124.83(14) . . ?
C11 O2 Cu1 125.97(14) . . ?
C20 N1 Cu1 124.91(14) . . ?
C20 N1 C24 120.03(19) . . ?
C24 N1 Cu1 115.04(15) . . ?
C25 N2 Cu1 114.71(15) . . ?
C29 N2 Cu1 125.88(14) . . ?
C29 N2 C25 119.40(18) . . ?
O1 C1 C2 117.26(19) . . ?
O1 C1 C12 125.08(19) . . ?
C12 C1 C2 117.65(18) . . ?
C1 C2 H2 118.9 . . ?
C3 C2 C1 122.2(2) . . ?
C3 C2 H2 118.9 . . ?
C2 C3 H3 119.2 . . ?
C2 C3 C4 121.6(2) . . ?
C4 C3 H3 119.2 . . ?
C5 C4 C3 122.11(19) . . ?
C5 C4 C13 120.2(2) . . ?
C13 C4 C3 117.69(18) . . ?
C4 C5 H5 119.3 . . ?
C6 C5 C4 121.4(2) . . ?
C6 C5 H5 119.3 . . ?
C5 C6 C14 123.7(2) . . ?
C7 C6 C5 118.09(19) . . ?
C7 C6 C14 118.2(2) . . ?
C6 C7 H7 119.0 . . ?
C6 C7 C8 122.1(2) . . ?
C8 C7 H7 119.0 . . ?
C7 C8 C9 120.8(2) . . ?
C7 C8 C13 120.16(19) . . ?
C13 C8 C9 119.00(19) . . ?
C8 C9 H9 119.4 . . ?
C10 C9 C8 121.2(2) . . ?
C10 C9 H9 119.4 . . ?
C9 C10 H10 119.2 . . ?
C9 C10 C11 121.7(2) . . ?
C11 C10 H10 119.2 . . ?
O2 C11 C10 116.04(18) . . ?
O2 C11 C12 125.37(19) . . ?
C12 C11 C10 118.58(18) . . ?
C11 C12 C1 121.88(18) . . ?
C11 C12 C13 118.92(19) . . ?
C13 C12 C1 119.18(19) . . ?
C4 C13 C12 121.50(19) . . ?
C8 C13 C4 117.91(18) . . ?
C8 C13 C12 120.58(19) . . ?
C15 C14 C6 120.9(2) . . ?
C15 C14 C19 118.6(2) . . ?
C19 C14 C6 120.2(2) . . ?
C14 C15 H15 119.9 . . ?
C14 C15 C16 120.2(2) . . ?
C16 C15 H15 119.9 . . ?
C15 C16 H16 119.6 . . ?
C17 C16 C15 120.7(2) . . ?
C17 C16 H16 119.6 . . ?
C16 C17 H17 120.3 . . ?
C16 C17 C18 119.5(2) . . ?
C18 C17 H17 120.3 . . ?
C17 C18 H18 120.0 . . ?
C19 C18 C17 120.0(2) . . ?
C19 C18 H18 120.0 . . ?
C14 C19 H19 119.5 . . ?
C18 C19 C14 120.9(2) . . ?
C18 C19 H19 119.5 . . ?
N1 C20 H20 119.0 . . ?
N1 C20 C21 122.1(2) . . ?
C21 C20 H20 119.0 . . ?
C20 C21 H21 120.8 . . ?
C20 C21 C22 118.4(2) . . ?
C22 C21 H21 120.8 . . ?
C21 C22 H22 120.1 . . ?
C21 C22 C23 119.8(2) . . ?
C23 C22 H22 120.1 . . ?
C22 C23 H23 120.7 . . ?
C22 C23 C24 118.6(2) . . ?
C24 C23 H23 120.7 . . ?
N1 C24 C23 121.1(2) . . ?
N1 C24 C25 114.85(18) . . ?
C23 C24 C25 124.06(19) . . ?
N2 C25 C24 114.44(18) . . ?
N2 C25 C26 121.4(2) . . ?
C26 C25 C24 124.1(2) . . ?
C25 C26 H26 120.5 . . ?
C27 C26 C25 119.0(2) . . ?
C27 C26 H26 120.5 . . ?
C26 C27 H27 120.4 . . ?
C26 C27 C28 119.2(2) . . ?
C28 C27 H27 120.4 . . ?
C27 C28 H28 120.6 . . ?
C29 C28 C27 118.7(2) . . ?
C29 C28 H28 120.6 . . ?
N2 C29 C28 122.2(2) . . ?
N2 C29 H29 118.9 . . ?
C28 C29 H29 118.9 . . ?
O3 Cu2 Cl2 99.78(5) . . ?
O3 Cu2 O4 92.59(6) . . ?
O3 Cu2 N3 91.57(7) . . ?
O3 Cu2 N4 166.73(7) . . ?
O4 Cu2 Cl2 92.57(5) . . ?
O4 Cu2 N3 162.45(7) . . ?
O4 Cu2 N4 91.92(7) . . ?
N3 Cu2 Cl2 103.50(5) . . ?
N4 Cu2 Cl2 92.47(6) . . ?
N4 Cu2 N3 80.55(7) . . ?
C30 O3 Cu2 125.67(14) . . ?
C40 O4 Cu2 124.47(14) . . ?
C49 N3 Cu2 125.57(14) . . ?
C49 N3 C53 119.49(19) . . ?
C53 N3 Cu2 114.94(15) . . ?
C54 N4 Cu2 116.01(15) . . ?
C58 N4 Cu2 124.65(15) . . ?
C58 N4 C54 119.33(18) . . ?
O3 C30 C31 116.77(19) . . ?
O3 C30 C41 125.12(19) . . ?
C41 C30 C31 118.11(18) . . ?
C30 C31 H31 118.9 . . ?
C32 C31 C30 122.3(2) . . ?
C32 C31 H31 118.9 . . ?
C31 C32 H32 119.5 . . ?
C31 C32 C33 120.9(2) . . ?
C33 C32 H32 119.5 . . ?
C34 C33 C32 121.5(2) . . ?
C34 C33 C42 120.1(2) . . ?
C42 C33 C32 118.42(19) . . ?
C33 C34 H34 119.1 . . ?
C33 C34 C35 121.7(2) . . ?
C35 C34 H34 119.1 . . ?
C34 C35 C43 121.1(2) . . ?
C36 C35 C34 117.89(19) . . ?
C36 C35 C43 120.9(2) . . ?
C35 C36 H36 119.0 . . ?
C35 C36 C37 122.1(2) . . ?
C37 C36 H36 119.0 . . ?
C36 C37 C38 121.2(2) . . ?
C36 C37 C42 119.9(2) . . ?
C42 C37 C38 118.84(19) . . ?
C37 C38 H38 119.4 . . ?
C39 C38 C37 121.1(2) . . ?
C39 C38 H38 119.4 . . ?
C38 C39 H39 119.1 . . ?
C38 C39 C40 121.8(2) . . ?
C40 C39 H39 119.1 . . ?
O4 C40 C39 116.66(19) . . ?
O4 C40 C41 124.79(19) . . ?
C41 C40 C39 118.54(18) . . ?
C30 C41 C40 122.11(19) . . ?
C30 C41 C42 118.95(19) . . ?
C40 C41 C42 118.93(19) . . ?
C33 C42 C37 118.11(19) . . ?
C33 C42 C41 121.12(19) . . ?
C37 C42 C41 120.77(19) . . ?
C44 C43 C35 120.6(2) . . ?
C48 C43 C35 121.2(2) . . ?
C48 C43 C44 118.2(2) . . ?
C43 C44 H44 119.4 . . ?
C45 C44 C43 121.2(2) . . ?
C45 C44 H44 119.4 . . ?
C44 C45 H45 120.2 . . ?
C46 C45 C44 119.6(2) . . ?
C46 C45 H45 120.2 . . ?
C45 C46 H46 120.0 . . ?
C47 C46 C45 119.9(2) . . ?
C47 C46 H46 120.0 . . ?
C46 C47 H47 119.7 . . ?
C46 C47 C48 120.5(3) . . ?
C48 C47 H47 119.7 . . ?
C43 C48 C47 120.5(2) . . ?
C43 C48 H48 119.7 . . ?
C47 C48 H48 119.7 . . ?
N3 C49 H49 118.9 . . ?
N3 C49 C50 122.2(2) . . ?
C50 C49 H49 118.9 . . ?
C49 C50 H50 120.7 . . ?
C49 C50 C51 118.6(2) . . ?
C51 C50 H50 120.7 . . ?
C50 C51 H51 120.1 . . ?
C52 C51 C50 119.7(2) . . ?
C52 C51 H51 120.1 . . ?
C51 C52 H52 120.8 . . ?
C51 C52 C53 118.4(2) . . ?
C53 C52 H52 120.8 . . ?
N3 C53 C52 121.6(2) . . ?
N3 C53 C54 114.45(18) . . ?
C52 C53 C54 123.90(19) . . ?
N4 C54 C53 114.01(18) . . ?
N4 C54 C55 121.7(2) . . ?
C55 C54 C53 124.3(2) . . ?
C54 C55 H55 120.8 . . ?
C56 C55 C54 118.4(2) . . ?
C56 C55 H55 120.8 . . ?
C55 C56 H56 120.1 . . ?
C57 C56 C55 119.7(2) . . ?
C57 C56 H56 120.1 . . ?
C56 C57 H57 120.6 . . ?
C56 C57 C58 118.8(2) . . ?
C58 C57 H57 120.6 . . ?
N4 C58 C57 122.0(2) . . ?
N4 C58 H58 119.0 . . ?
C57 C58 H58 119.0 . . ?
O5 Cu3 Cl3 99.22(5) . . ?
O5 Cu3 N5 92.38(7) . . ?
O5 Cu3 N6 162.06(7) . . ?
O6 Cu3 Cl3 96.61(5) . . ?
O6 Cu3 O5 92.17(6) . . ?
O6 Cu3 N5 166.14(7) . . ?
O6 Cu3 N6 90.61(7) . . ?
N5 Cu3 Cl3 95.56(6) . . ?
N6 Cu3 Cl3 98.06(6) . . ?
N6 Cu3 N5 81.15(8) . . ?
C59 O5 Cu3 125.15(14) . . ?
C69 O6 Cu3 126.18(14) . . ?
C78 N5 Cu3 125.72(15) . . ?
C78 N5 C82 119.8(2) . . ?
C82 N5 Cu3 114.49(16) . . ?
C83 N6 Cu3 114.69(16) . . ?
C87 N6 Cu3 125.52(15) . . ?
C87 N6 C83 119.7(2) . . ?
O5 C59 C60 116.8(2) . . ?
O5 C59 C70 124.8(2) . . ?
C70 C59 C60 118.42(19) . . ?
C59 C60 H60 119.1 . . ?
C61 C60 C59 121.9(2) . . ?
C61 C60 H60 119.1 . . ?
C60 C61 H61 119.3 . . ?
C60 C61 C62 121.3(2) . . ?
C62 C61 H61 119.3 . . ?
C63 C62 C61 121.5(2) . . ?
C63 C62 C71 120.4(2) . . ?
C71 C62 C61 118.13(19) . . ?
C62 C63 H63 119.4 . . ?
C64 C63 C62 121.3(2) . . ?
C64 C63 H63 119.4 . . ?
C63 C64 C72 123.2(2) . . ?
C65 C64 C63 118.11(19) . . ?
C65 C64 C72 118.6(2) . . ?
C64 C65 H65 119.0 . . ?
C64 C65 C66 122.1(2) . . ?
C66 C65 H65 119.0 . . ?
C65 C66 C67 121.0(2) . . ?
C65 C66 C71 119.8(2) . . ?
C71 C66 C67 119.13(19) . . ?
C66 C67 H67 119.5 . . ?
C68 C67 C66 121.0(2) . . ?
C68 C67 H67 119.5 . . ?
C67 C68 H68 119.1 . . ?
C67 C68 C69 121.7(2) . . ?
C69 C68 H68 119.1 . . ?
O6 C69 C68 116.59(19) . . ?
O6 C69 C70 124.8(2) . . ?
C70 C69 C68 118.57(19) . . ?
C59 C70 C71 118.74(19) . . ?
C69 C70 C59 122.26(19) . . ?
C69 C70 C71 118.95(19) . . ?
C62 C71 C66 118.15(19) . . ?
C62 C71 C70 121.4(2) . . ?
C66 C71 C70 120.47(19) . . ?
C73 C72 C64 120.9(2) . . ?
C77 C72 C64 120.0(2) . . ?
C77 C72 C73 118.8(2) . . ?
C72 C73 H73 119.9 . . ?
C74 C73 C72 120.3(2) . . ?
C74 C73 H73 119.9 . . ?
C73 C74 H74 119.7 . . ?
C75 C74 C73 120.5(2) . . ?
C75 C74 H74 119.7 . . ?
C74 C75 H75 120.3 . . ?
C74 C75 C76 119.3(2) . . ?
C76 C75 H75 120.3 . . ?
C75 C76 H76 119.7 . . ?
C77 C76 C75 120.6(2) . . ?
C77 C76 H76 119.7 . . ?
C72 C77 H77 119.8 . . ?
C76 C77 C72 120.4(2) . . ?
C76 C77 H77 119.8 . . ?
N5 C78 H78 119.2 . . ?
N5 C78 C79 121.6(2) . . ?
C79 C78 H78 119.2 . . ?
C78 C79 H79 120.7 . . ?
C80 C79 C78 118.7(2) . . ?
C80 C79 H79 120.7 . . ?
C79 C80 H80 120.1 . . ?
C81 C80 C79 119.8(2) . . ?
C81 C80 H80 120.1 . . ?
C80 C81 H81 120.7 . . ?
C80 C81 C82 118.7(2) . . ?
C82 C81 H81 120.7 . . ?
N5 C82 C81 121.4(2) . . ?
N5 C82 C83 114.50(19) . . ?
C81 C82 C83 124.1(2) . . ?
N6 C83 C82 115.0(2) . . ?
N6 C83 C84 121.4(2) . . ?
C84 C83 C82 123.6(2) . . ?
C83 C84 H84 120.5 . . ?
C85 C84 C83 118.9(2) . . ?
C85 C84 H84 120.5 . . ?
C84 C85 H85 120.3 . . ?
C84 C85 C86 119.3(2) . . ?
C86 C85 H85 120.3 . . ?
C85 C86 H86 120.7 . . ?
C87 C86 C85 118.6(2) . . ?
C87 C86 H86 120.7 . . ?
N6 C87 C86 122.0(2) . . ?
N6 C87 H87 119.0 . . ?
C86 C87 H87 119.0 . . ?
H7A O7 H7B 104.5 . . ?
H8A O8 H8B 104.5 . . ?
H9A O9 H9B 104.5 . . ?
H10A O10 H10B 104.5 . . ?
H11A O11 H11B 104.4 . . ?

loop_
_geom_bond_atom_site_label_1
_geom_bond_atom_site_label_2
_geom_bond_distance
_geom_bond_site_symmetry_2
_geom_bond_publ_flag
Cu1 Cl1 2.5285(6) . ?
Cu1 O1 1.9477(15) . ?
Cu1 O2 1.9151(15) . ?
Cu1 N1 1.9933(18) . ?
Cu1 N2 2.0175(18) . ?
O1 C1 1.276(3) . ?
O2 C11 1.277(3) . ?
N1 C20 1.335(3) . ?
N1 C24 1.353(3) . ?
N2 C25 1.346(3) . ?
N2 C29 1.341(3) . ?
C1 C2 1.445(3) . ?
C1 C12 1.435(3) . ?
C2 H2 0.9500 . ?
C2 C3 1.356(3) . ?
C3 H3 0.9500 . ?
C3 C4 1.433(3) . ?
C4 C5 1.405(3) . ?
C4 C13 1.420(3) . ?
C5 H5 0.9500 . ?
C5 C6 1.398(3) . ?
C6 C7 1.393(3) . ?
C6 C14 1.484(3) . ?
C7 H7 0.9500 . ?
C7 C8 1.394(3) . ?
C8 C9 1.424(3) . ?
C8 C13 1.420(3) . ?
C9 H9 0.9500 . ?
C9 C10 1.355(3) . ?
C10 H10 0.9500 . ?
C10 C11 1.442(3) . ?
C11 C12 1.431(3) . ?
C12 C13 1.435(3) . ?
C14 C15 1.392(3) . ?
C14 C19 1.402(3) . ?
C15 H15 0.9500 . ?
C15 C16 1.392(3) . ?
C16 H16 0.9500 . ?
C16 C17 1.386(4) . ?
C17 H17 0.9500 . ?
C17 C18 1.390(4) . ?
C18 H18 0.9500 . ?
C18 C19 1.383(3) . ?
C19 H19 0.9500 . ?
C20 H20 0.9500 . ?
C20 C21 1.389(3) . ?
C21 H21 0.9500 . ?
C21 C22 1.389(3) . ?
C22 H22 0.9500 . ?
C22 C23 1.393(3) . ?
C23 H23 0.9500 . ?
C23 C24 1.394(3) . ?
C24 C25 1.478(3) . ?
C25 C26 1.393(3) . ?
C26 H26 0.9500 . ?
C26 C27 1.385(3) . ?
C27 H27 0.9500 . ?
C27 C28 1.392(3) . ?
C28 H28 0.9500 . ?
C28 C29 1.383(3) . ?
C29 H29 0.9500 . ?
Cu2 Cl2 2.5638(6) . ?
Cu2 O3 1.9177(15) . ?
Cu2 O4 1.9269(15) . ?
Cu2 N3 2.0117(18) . ?
Cu2 N4 1.9885(18) . ?
O3 C30 1.281(2) . ?
O4 C40 1.276(3) . ?
N3 C49 1.341(3) . ?
N3 C53 1.349(3) . ?
N4 C54 1.348(3) . ?
N4 C58 1.338(3) . ?
C30 C31 1.442(3) . ?
C30 C41 1.430(3) . ?
C31 H31 0.9500 . ?
C31 C32 1.354(3) . ?
C32 H32 0.9500 . ?
C32 C33 1.434(3) . ?
C33 C34 1.399(3) . ?
C33 C42 1.419(3) . ?
C34 H34 0.9500 . ?
C34 C35 1.400(3) . ?
C35 C36 1.393(3) . ?
C35 C43 1.487(3) . ?
C36 H36 0.9500 . ?
C36 C37 1.399(3) . ?
C37 C38 1.429(3) . ?
C37 C42 1.422(3) . ?
C38 H38 0.9500 . ?
C38 C39 1.357(3) . ?
C39 H39 0.9500 . ?
C39 C40 1.444(3) . ?
C40 C41 1.434(3) . ?
C41 C42 1.434(3) . ?
C43 C44 1.400(3) . ?
C43 C48 1.392(3) . ?
C44 H44 0.9500 . ?
C44 C45 1.390(3) . ?
C45 H45 0.9500 . ?
C45 C46 1.388(4) . ?
C46 H46 0.9500 . ?
C46 C47 1.379(4) . ?
C47 H47 0.9500 . ?
C47 C48 1.394(3) . ?
C48 H48 0.9500 . ?
C49 H49 0.9500 . ?
C49 C50 1.379(3) . ?
C50 H50 0.9500 . ?
C50 C51 1.391(3) . ?
C51 H51 0.9500 . ?
C51 C52 1.388(3) . ?
C52 H52 0.9500 . ?
C52 C53 1.392(3) . ?
C53 C54 1.479(3) . ?
C54 C55 1.390(3) . ?
C55 H55 0.9500 . ?
C55 C56 1.386(3) . ?
C56 H56 0.9500 . ?
C56 C57 1.379(3) . ?
C57 H57 0.9500 . ?
C57 C58 1.383(3) . ?
C58 H58 0.9500 . ?
Cu3 Cl3 2.5600(6) . ?
Cu3 O5 1.9346(16) . ?
Cu3 O6 1.9224(15) . ?
Cu3 N5 2.0083(19) . ?
Cu3 N6 1.9998(19) . ?
O5 C59 1.282(3) . ?
O6 C69 1.277(3) . ?
N5 C78 1.336(3) . ?
N5 C82 1.353(3) . ?
N6 C83 1.349(3) . ?
N6 C87 1.337(3) . ?
C59 C60 1.443(3) . ?
C59 C70 1.434(3) . ?
C60 H60 0.9500 . ?
C60 C61 1.355(3) . ?
C61 H61 0.9500 . ?
C61 C62 1.438(3) . ?
C62 C63 1.404(3) . ?
C62 C71 1.416(3) . ?
C63 H63 0.9500 . ?
C63 C64 1.396(3) . ?
C64 C65 1.394(3) . ?
C64 C72 1.490(3) . ?
C65 H65 0.9500 . ?
C65 C66 1.398(3) . ?
C66 C67 1.426(3) . ?
C66 C71 1.418(3) . ?
C67 H67 0.9500 . ?
C67 C68 1.358(3) . ?
C68 H68 0.9500 . ?
C68 C69 1.439(3) . ?
C69 C70 1.432(3) . ?
C70 C71 1.438(3) . ?
C72 C73 1.398(3) . ?
C72 C77 1.397(3) . ?
C73 H73 0.9500 . ?
C73 C74 1.391(3) . ?
C74 H74 0.9500 . ?
C74 C75 1.386(4) . ?
C75 H75 0.9500 . ?
C75 C76 1.387(4) . ?
C76 H76 0.9500 . ?
C76 C77 1.385(3) . ?
C77 H77 0.9500 . ?
C78 H78 0.9500 . ?
C78 C79 1.392(3) . ?
C79 H79 0.9500 . ?
C79 C80 1.385(3) . ?
C80 H80 0.9500 . ?
C80 C81 1.383(4) . ?
C81 H81 0.9500 . ?
C81 C82 1.389(3) . ?
C82 C83 1.474(3) . ?
C83 C84 1.389(3) . ?
C84 H84 0.9500 . ?
C84 C85 1.382(4) . ?
C85 H85 0.9500 . ?
C85 C86 1.397(4) . ?
C86 H86 0.9500 . ?
C86 C87 1.381(3) . ?
C87 H87 0.9500 . ?
O7 H7A 0.8700 . ?
O7 H7B 0.8693 . ?
O8 H8A 0.8699 . ?
O8 H8B 0.8700 . ?
O9 H9A 0.8704 . ?
O9 H9B 0.8699 . ?
O10 H10A 0.8698 . ?
O10 H10B 0.8703 . ?
O11 H11A 0.8702 . ?
O11 H11B 0.8708 . ?

loop_
_geom_torsion_atom_site_label_1
_geom_torsion_atom_site_label_2
_geom_torsion_atom_site_label_3
_geom_torsion_atom_site_label_4
_geom_torsion
_geom_torsion_site_symmetry_1
_geom_torsion_site_symmetry_2
_geom_torsion_site_symmetry_3
_geom_torsion_site_symmetry_4
_geom_torsion_publ_flag
Cu1 O1 C1 C2 165.39(15) . . . . ?
Cu1 O1 C1 C12 -15.3(3) . . . . ?
Cu1 O2 C11 C10 -167.93(15) . . . . ?
Cu1 O2 C11 C12 10.5(3) . . . . ?
Cu1 N1 C20 C21 -179.69(17) . . . . ?
Cu1 N1 C24 C23 179.60(16) . . . . ?
Cu1 N1 C24 C25 -0.5(2) . . . . ?
Cu1 N2 C25 C24 -1.4(2) . . . . ?
Cu1 N2 C25 C26 179.73(16) . . . . ?
Cu1 N2 C29 C28 179.51(17) . . . . ?
O1 C1 C2 C3 -177.6(2) . . . . ?
O1 C1 C12 C11 -2.4(3) . . . . ?
O1 C1 C12 C13 179.1(2) . . . . ?
O2 C11 C12 C1 5.3(3) . . . . ?
O2 C11 C12 C13 -176.3(2) . . . . ?
N1 C20 C21 C22 -0.1(4) . . . . ?
N1 C24 C25 N2 1.3(3) . . . . ?
N1 C24 C25 C26 -179.9(2) . . . . ?
N2 C25 C26 C27 0.7(3) . . . . ?
C1 C2 C3 C4 -0.8(4) . . . . ?
C1 C12 C13 C4 -2.0(3) . . . . ?
C1 C12 C13 C8 178.9(2) . . . . ?
C2 C1 C12 C11 176.9(2) . . . . ?
C2 C1 C12 C13 -1.6(3) . . . . ?
C2 C3 C4 C5 177.1(2) . . . . ?
C2 C3 C4 C13 -2.9(3) . . . . ?
C3 C4 C5 C6 178.3(2) . . . . ?
C3 C4 C13 C8 -176.7(2) . . . . ?
C3 C4 C13 C12 4.3(3) . . . . ?
C4 C5 C6 C7 -1.5(3) . . . . ?
C4 C5 C6 C14 176.1(2) . . . . ?
C5 C4 C13 C8 3.4(3) . . . . ?
C5 C4 C13 C12 -175.7(2) . . . . ?
C5 C6 C7 C8 3.1(3) . . . . ?
C5 C6 C14 C15 -48.9(3) . . . . ?
C5 C6 C14 C19 136.4(2) . . . . ?
C6 C7 C8 C9 177.5(2) . . . . ?
C6 C7 C8 C13 -1.4(3) . . . . ?
C6 C14 C15 C16 -173.7(2) . . . . ?
C6 C14 C19 C18 173.6(2) . . . . ?
C7 C6 C14 C15 128.8(2) . . . . ?
C7 C6 C14 C19 -46.0(3) . . . . ?
C7 C8 C9 C10 -178.6(2) . . . . ?
C7 C8 C13 C4 -1.8(3) . . . . ?
C7 C8 C13 C12 177.3(2) . . . . ?
C8 C9 C10 C11 2.4(4) . . . . ?
C9 C8 C13 C4 179.3(2) . . . . ?
C9 C8 C13 C12 -1.6(3) . . . . ?
C9 C10 C11 O2 175.0(2) . . . . ?
C9 C10 C11 C12 -3.6(3) . . . . ?
C10 C11 C12 C1 -176.3(2) . . . . ?
C10 C11 C12 C13 2.1(3) . . . . ?
C11 C12 C13 C4 179.5(2) . . . . ?
C11 C12 C13 C8 0.4(3) . . . . ?
C12 C1 C2 C3 3.0(3) . . . . ?
C13 C4 C5 C6 -1.7(3) . . . . ?
C13 C8 C9 C10 0.3(3) . . . . ?
C14 C6 C7 C8 -174.7(2) . . . . ?
C14 C15 C16 C17 0.1(4) . . . . ?
C15 C14 C19 C18 -1.3(3) . . . . ?
C15 C16 C17 C18 -1.2(4) . . . . ?
C16 C17 C18 C19 1.0(4) . . . . ?
C17 C18 C19 C14 0.3(4) . . . . ?
C19 C14 C15 C16 1.1(3) . . . . ?
C20 N1 C24 C23 -1.8(3) . . . . ?
C20 N1 C24 C25 178.08(19) . . . . ?
C20 C21 C22 C23 -1.7(3) . . . . ?
C21 C22 C23 C24 1.7(3) . . . . ?
C22 C23 C24 N1 0.0(3) . . . . ?
C22 C23 C24 C25 -179.9(2) . . . . ?
C23 C24 C25 N2 -178.9(2) . . . . ?
C23 C24 C25 C26 0.0(3) . . . . ?
C24 N1 C20 C21 1.8(3) . . . . ?
C24 C25 C26 C27 -178.1(2) . . . . ?
C25 N2 C29 C28 -0.3(3) . . . . ?
C25 C26 C27 C28 -0.2(3) . . . . ?
C26 C27 C28 C29 -0.5(3) . . . . ?
C27 C28 C29 N2 0.8(3) . . . . ?
C29 N2 C25 C24 178.47(19) . . . . ?
C29 N2 C25 C26 -0.4(3) . . . . ?
Cu2 O3 C30 C31 171.40(15) . . . . ?
Cu2 O3 C30 C41 -8.4(3) . . . . ?
Cu2 O4 C40 C39 -159.96(15) . . . . ?
Cu2 O4 C40 C41 21.3(3) . . . . ?
Cu2 N3 C49 C50 178.91(17) . . . . ?
Cu2 N3 C53 C52 -179.48(17) . . . . ?
Cu2 N3 C53 C54 1.1(2) . . . . ?
Cu2 N4 C54 C53 -1.6(2) . . . . ?
Cu2 N4 C54 C55 178.49(17) . . . . ?
Cu2 N4 C58 C57 -179.22(17) . . . . ?
O3 C30 C31 C32 -174.9(2) . . . . ?
O3 C30 C41 C40 -4.2(3) . . . . ?
O3 C30 C41 C42 175.3(2) . . . . ?
O4 C40 C41 C30 -2.9(3) . . . . ?
O4 C40 C41 C42 177.6(2) . . . . ?
N3 C49 C50 C51 1.0(4) . . . . ?
N3 C53 C54 N4 0.3(3) . . . . ?
N3 C53 C54 C55 -179.8(2) . . . . ?
N4 C54 C55 C56 0.6(3) . . . . ?
C30 C31 C32 C33 -1.7(4) . . . . ?
C30 C41 C42 C33 1.1(3) . . . . ?
C30 C41 C42 C37 -178.3(2) . . . . ?
C31 C30 C41 C40 176.0(2) . . . . ?
C31 C30 C41 C42 -4.5(3) . . . . ?
C31 C32 C33 C34 176.4(2) . . . . ?
C31 C32 C33 C42 -1.9(3) . . . . ?
C32 C33 C34 C35 -178.0(2) . . . . ?
C32 C33 C42 C37 -178.4(2) . . . . ?
C32 C33 C42 C41 2.2(3) . . . . ?
C33 C34 C35 C36 -3.6(3) . . . . ?
C33 C34 C35 C43 173.9(2) . . . . ?
C34 C33 C42 C37 3.2(3) . . . . ?
C34 C33 C42 C41 -176.2(2) . . . . ?
C34 C35 C36 C37 3.3(3) . . . . ?
C34 C35 C43 C44 -34.7(3) . . . . ?
C34 C35 C43 C48 148.0(2) . . . . ?
C35 C36 C37 C38 177.1(2) . . . . ?
C35 C36 C37 C42 0.3(3) . . . . ?
C35 C43 C44 C45 -179.8(2) . . . . ?
C35 C43 C48 C47 178.6(2) . . . . ?
C36 C35 C43 C44 142.7(2) . . . . ?
C36 C35 C43 C48 -34.6(4) . . . . ?
C36 C37 C38 C39 -176.0(2) . . . . ?
C36 C37 C42 C33 -3.5(3) . . . . ?
C36 C37 C42 C41 175.9(2) . . . . ?
C37 C38 C39 C40 -1.0(3) . . . . ?
C38 C37 C42 C33 179.6(2) . . . . ?
C38 C37 C42 C41 -1.0(3) . . . . ?
C38 C39 C40 O4 -177.8(2) . . . . ?
C38 C39 C40 C41 1.1(3) . . . . ?
C39 C40 C41 C30 178.3(2) . . . . ?
C39 C40 C41 C42 -1.1(3) . . . . ?
C40 C41 C42 C33 -179.4(2) . . . . ?
C40 C41 C42 C37 1.2(3) . . . . ?
C41 C30 C31 C32 4.9(3) . . . . ?
C42 C33 C34 C35 0.3(3) . . . . ?
C42 C37 C38 C39 0.9(3) . . . . ?
C43 C35 C36 C37 -174.2(2) . . . . ?
C43 C44 C45 C46 1.4(4) . . . . ?
C44 C43 C48 C47 1.2(4) . . . . ?
C44 C45 C46 C47 0.9(4) . . . . ?
C45 C46 C47 C48 -2.1(4) . . . . ?
C46 C47 C48 C43 1.0(4) . . . . ?
C48 C43 C44 C45 -2.4(4) . . . . ?
C49 N3 C53 C52 0.3(3) . . . . ?
C49 N3 C53 C54 -179.08(19) . . . . ?
C49 C50 C51 C52 -0.7(4) . . . . ?
C50 C51 C52 C53 0.1(4) . . . . ?
C51 C52 C53 N3 0.0(3) . . . . ?
C51 C52 C53 C54 179.4(2) . . . . ?
C52 C53 C54 N4 -179.1(2) . . . . ?
C52 C53 C54 C55 0.8(4) . . . . ?
C53 N3 C49 C50 -0.9(3) . . . . ?
C53 C54 C55 C56 -179.3(2) . . . . ?
C54 N4 C58 C57 -0.3(3) . . . . ?
C54 C55 C56 C57 0.2(3) . . . . ?
C55 C56 C57 C58 -1.0(3) . . . . ?
C56 C57 C58 N4 1.0(4) . . . . ?
C58 N4 C54 C53 179.36(19) . . . . ?
C58 N4 C54 C55 -0.5(3) . . . . ?
Cu3 O5 C59 C60 -166.69(15) . . . . ?
Cu3 O5 C59 C70 15.3(3) . . . . ?
Cu3 O6 C69 C68 169.87(15) . . . . ?
Cu3 O6 C69 C70 -9.6(3) . . . . ?
Cu3 N5 C78 C79 177.86(17) . . . . ?
Cu3 N5 C82 C81 -176.63(17) . . . . ?
Cu3 N5 C82 C83 4.9(2) . . . . ?
Cu3 N6 C83 C82 1.9(2) . . . . ?
Cu3 N6 C83 C84 -177.35(17) . . . . ?
Cu3 N6 C87 C86 176.15(17) . . . . ?
O5 C59 C60 C61 179.1(2) . . . . ?
O5 C59 C70 C69 2.8(3) . . . . ?
O5 C59 C70 C71 -179.8(2) . . . . ?
O6 C69 C70 C59 -6.0(3) . . . . ?
O6 C69 C70 C71 176.7(2) . . . . ?
N5 C78 C79 C80 -1.0(4) . . . . ?
N5 C82 C83 N6 -4.5(3) . . . . ?
N5 C82 C83 C84 174.7(2) . . . . ?
N6 C83 C84 C85 1.0(3) . . . . ?
C59 C60 C61 C62 -0.1(4) . . . . ?
C59 C70 C71 C62 1.0(3) . . . . ?
C59 C70 C71 C66 -178.0(2) . . . . ?
C60 C59 C70 C69 -175.2(2) . . . . ?
C60 C59 C70 C71 2.2(3) . . . . ?
C60 C61 C62 C63 -176.8(2) . . . . ?
C60 C61 C62 C71 3.3(3) . . . . ?
C61 C62 C63 C64 -178.2(2) . . . . ?
C61 C62 C71 C66 175.3(2) . . . . ?
C61 C62 C71 C70 -3.8(3) . . . . ?
C62 C63 C64 C65 2.7(3) . . . . ?
C62 C63 C64 C72 -174.2(2) . . . . ?
C63 C62 C71 C66 -4.7(3) . . . . ?
C63 C62 C71 C70 176.3(2) . . . . ?
C63 C64 C65 C66 -4.2(3) . . . . ?
C63 C64 C72 C73 -133.2(2) . . . . ?
C63 C64 C72 C77 53.0(3) . . . . ?
C64 C65 C66 C67 -178.7(2) . . . . ?
C64 C65 C66 C71 1.3(3) . . . . ?
C64 C72 C73 C74 -171.9(2) . . . . ?
C64 C72 C77 C76 172.6(2) . . . . ?
C65 C64 C72 C73 50.0(3) . . . . ?
C65 C64 C72 C77 -123.8(2) . . . . ?
C65 C66 C67 C68 179.6(2) . . . . ?
C65 C66 C71 C62 3.2(3) . . . . ?
C65 C66 C71 C70 -177.8(2) . . . . ?
C66 C67 C68 C69 -3.1(3) . . . . ?
C67 C66 C71 C62 -176.8(2) . . . . ?
C67 C66 C71 C70 2.2(3) . . . . ?
C67 C68 C69 O6 -174.8(2) . . . . ?
C67 C68 C69 C70 4.7(3) . . . . ?
C68 C69 C70 C59 174.5(2) . . . . ?
C68 C69 C70 C71 -2.8(3) . . . . ?
C69 C70 C71 C62 178.5(2) . . . . ?
C69 C70 C71 C66 -0.5(3) . . . . ?
C70 C59 C60 C61 -2.7(3) . . . . ?
C71 C62 C63 C64 1.8(3) . . . . ?
C71 C66 C67 C68 -0.4(3) . . . . ?
C72 C64 C65 C66 172.8(2) . . . . ?
C72 C73 C74 C75 -0.6(4) . . . . ?
C73 C72 C77 C76 -1.3(3) . . . . ?
C73 C74 C75 C76 -1.5(4) . . . . ?
C74 C75 C76 C77 2.2(4) . . . . ?
C75 C76 C77 C72 -0.8(4) . . . . ?
C77 C72 C73 C74 2.0(3) . . . . ?
C78 N5 C82 C81 3.0(3) . . . . ?
C78 N5 C82 C83 -175.5(2) . . . . ?
C78 C79 C80 C81 2.5(4) . . . . ?
C79 C80 C81 C82 -1.3(4) . . . . ?
C80 C81 C82 N5 -1.5(3) . . . . ?
C80 C81 C82 C83 176.9(2) . . . . ?
C81 C82 C83 N6 177.1(2) . . . . ?
C81 C82 C83 C84 -3.7(4) . . . . ?
C82 N5 C78 C79 -1.7(3) . . . . ?
C82 C83 C84 C85 -178.2(2) . . . . ?
C83 N6 C87 C86 -0.2(3) . . . . ?
C83 C84 C85 C86 -0.5(4) . . . . ?
C84 C85 C86 C87 -0.3(4) . . . . ?
C85 C86 C87 N6 0.6(4) . . . . ?
C87 N6 C83 C82 178.59(19) . . . . ?
C87 N6 C83 C84 -0.6(3) . . . . ?
